data_4082123
loop_
_publ_author_name
'Hohloch, Stephan'
'Suntrup, Lisa'
'Sarkar, Biprajit'

_publ_section_title
;
 Arene--Ruthenium(II) and &#x2212;Iridium(III) Complexes with
 &#x201C;Click&#x201D;-Based Pyridyl-triazoles, Bis-triazoles, and
 Chelating Abnormal Carbenes: Applications in Catalytic Transfer
 Hydrogenation of Nitrobenzene
;
_journal_issue 24
_journal_name_full Organometallics
_journal_page_first 7376
_journal_paper_doi 10.1021/om4009185
_journal_volume 32
_journal_year 2013
_chemical_formula_sum 'C32 H42 F6 N6 O6 S2'
_chemical_formula_weight 784.84
_chemical_name_systematic
;
 ?
;
_space_group_IT_number 14
_symmetry_cell_setting monoclinic
_symmetry_space_group_name_Hall '-P 2yn'
_symmetry_space_group_name_H-M 'P 1 21/n 1'
_atom_sites_solution_hydrogens geom
_atom_sites_solution_primary direct
_atom_sites_solution_secondary difmap
_audit_creation_method SHELXL-97
_cell_angle_alpha 90.00
_cell_angle_beta 96.590(7)
_cell_angle_gamma 90.00
_cell_formula_units_Z 4
_cell_length_a 14.5260(12)
_cell_length_b 11.5792(9)
_cell_length_c 22.816(2)
_cell_measurement_reflns_used 3998
_cell_measurement_temperature 100(2)
_cell_measurement_theta_max 67
_cell_measurement_theta_min 3
_cell_volume 3812.3(5)
_computing_cell_refinement 'Bruker Kappa Apex II suite, 2008'
_computing_data_collection 'Bruker Kappa Apex II suite, 2008'
_computing_data_reduction 'Bruker Kappa Apex II suite, 2008'
_computing_structure_refinement 'SHELXL-97 (Sheldrick, 2008)'
_diffrn_ambient_temperature 100(2)
_diffrn_measured_fraction_theta_full 0.951
_diffrn_measured_fraction_theta_max 0.951
_diffrn_measurement_device_type 'Bruker Kappa Apex Ii duo'
_diffrn_measurement_method 'omega phi scans'
_diffrn_radiation_monochromator graphite
_diffrn_radiation_source 'fine-focus sealed tube'
_diffrn_radiation_type CuK\a
_diffrn_radiation_wavelength 1.54178
_diffrn_reflns_av_R_equivalents 0.1125
_diffrn_reflns_av_sigmaI/netI 0.0943
_diffrn_reflns_limit_h_max 17
_diffrn_reflns_limit_h_min -13
_diffrn_reflns_limit_k_max 13
_diffrn_reflns_limit_k_min -13
_diffrn_reflns_limit_l_max 25
_diffrn_reflns_limit_l_min -26
_diffrn_reflns_number 23250
_diffrn_reflns_theta_full 66.55
_diffrn_reflns_theta_max 66.55
_diffrn_reflns_theta_min 3.44
_exptl_absorpt_coefficient_mu 1.961
_exptl_absorpt_correction_T_max 0.753
_exptl_absorpt_correction_T_min 0.555
_exptl_absorpt_correction_type multi-scan
_exptl_absorpt_process_details 'Blessing, 1995'
_exptl_crystal_colour colourless
_exptl_crystal_density_diffrn 1.367
_exptl_crystal_density_method 'not measured'
_exptl_crystal_description plates
_exptl_crystal_F_000 1640
_exptl_crystal_size_max 0.15
_exptl_crystal_size_mid 0.09
_exptl_crystal_size_min 0.02
_refine_diff_density_max 0.728
_refine_diff_density_min -0.511
_refine_diff_density_rms 0.116
_refine_ls_extinction_method none
_refine_ls_goodness_of_fit_ref 1.044
_refine_ls_hydrogen_treatment constr
_refine_ls_matrix_type full
_refine_ls_number_parameters 497
_refine_ls_number_reflns 6400
_refine_ls_number_restraints 13
_refine_ls_restrained_S_all 1.053
_refine_ls_R_factor_all 0.1643
_refine_ls_R_factor_gt 0.1190
_refine_ls_shift/su_max 0.000
_refine_ls_shift/su_mean 0.000
_refine_ls_structure_factor_coef Fsqd
_refine_ls_weighting_details 'calc w=1/[\s^2^(Fo^2^)+(0.1727P)^2^+20.2375P] where P=(Fo^2^+2Fc^2^)/3'
_refine_ls_weighting_scheme calc
_refine_ls_wR_factor_gt 0.3296
_refine_ls_wR_factor_ref 0.3618
_reflns_number_gt 3998
_reflns_number_total 6400
_reflns_threshold_expression >2\s(I)
_cod_data_source_file om4009185_si_002.cif
_cod_data_source_block sar84
_cod_original_sg_symbol_H-M P2(1)/n
_cod_database_code 4082123

loop_
_symmetry_equiv_pos_as_xyz
'x, y, z'
'-x+1/2, y+1/2, -z+1/2'
'-x, -y, -z'
'x-1/2, -y-1/2, z-1/2'

loop_
_atom_site_label
_atom_site_type_symbol
_atom_site_fract_x
_atom_site_fract_y
_atom_site_fract_z
_atom_site_U_iso_or_equiv
_atom_site_adp_type
_atom_site_occupancy
_atom_site_symmetry_multiplicity
_atom_site_calc_flag
_atom_site_refinement_flags
_atom_site_disorder_assembly
_atom_site_disorder_group
C40 C 0.6466(7) 0.8263(10) 0.2143(4) 0.069(3) Uani 1 1 d . . .
C3 C 0.4413(5) 0.6186(6) -0.1918(3) 0.0327(15) Uani 1 1 d . . .
C4 C 0.3903(5) 0.6182(6) -0.1403(3) 0.0312(15) Uani 1 1 d . . .
C1 C 0.4573(5) 0.5337(6) -0.2305(3) 0.0342(15) Uani 1 1 d . . .
H5A H 0.4376 0.4555 -0.2300 0.041 Uiso 1 1 calc R . .
C29 C 0.4823(7) 0.8339(7) -0.1878(4) 0.057(2) Uani 1 1 d . . .
H6C H 0.4991 0.8321 -0.1449 0.069 Uiso 1 1 calc R . .
H6B H 0.4205 0.8677 -0.1967 0.069 Uiso 1 1 calc R . .
H6A H 0.5275 0.8806 -0.2060 0.069 Uiso 1 1 calc R . .
C2 C 0.3229(5) 0.6898(6) -0.1251(3) 0.0357(16) Uani 1 1 d . . .
H7A H 0.2949 0.7529 -0.1471 0.043 Uiso 1 1 calc R . .
C30 C 0.4738(5) 0.4448(7) -0.0875(3) 0.0420(18) Uani 1 1 d . . .
H8C H 0.4592 0.3885 -0.1193 0.050 Uiso 1 1 calc R . .
H8B H 0.4692 0.4076 -0.0494 0.050 Uiso 1 1 calc R . .
H8A H 0.5369 0.4740 -0.0887 0.050 Uiso 1 1 calc R . .
C11 C 0.3841(6) 0.5711(6) -0.3772(3) 0.0425(18) Uani 1 1 d . . .
H9A H 0.3636 0.5740 -0.3368 0.051 Uiso 1 1 calc R . .
C7 C 0.5152(6) 0.4624(7) -0.4188(4) 0.048(2) Uani 1 1 d . . .
H10A H 0.4762 0.4518 -0.4548 0.057 Uiso 1 1 calc R . .
C6 C 0.4810(5) 0.5193(6) -0.3721(3) 0.0386(17) Uani 1 1 d . . .
C17 C 0.2425(6) 0.6978(6) -0.0322(3) 0.0392(17) Uani 1 1 d . . .
C5 C 0.5417(5) 0.5290(6) -0.3204(3) 0.0367(16) Uani 1 1 d . . .
C22 C 0.1486(6) 0.6686(6) -0.0435(4) 0.0453(19) Uani 1 1 d . . .
C10 C 0.6326(6) 0.4874(7) -0.3128(4) 0.0471(19) Uani 1 1 d . . .
C21 C 0.0917(6) 0.7117(7) -0.0013(4) 0.053(2) Uani 1 1 d . . .
H16A H 0.0272 0.6952 -0.0060 0.063 Uiso 1 1 calc R . .
C19 C 0.2212(7) 0.8038(7) 0.0540(4) 0.053(2) Uani 1 1 d . . .
H17A H 0.2441 0.8501 0.0869 0.064 Uiso 1 1 calc R . .
C24 C 0.4228(8) 0.8290(9) 0.0841(4) 0.069(3) Uani 1 1 d . . .
H18C H 0.3899 0.8969 0.0966 0.083 Uiso 1 1 calc R . .
H18B H 0.4890 0.8464 0.0856 0.083 Uiso 1 1 calc R . .
H18A H 0.4139 0.7641 0.1104 0.083 Uiso 1 1 calc R . .
C16 C 0.7923(7) 0.5357(12) -0.2622(6) 0.088(4) Uani 1 1 d . . .
H19C H 0.8292 0.5388 -0.2235 0.105 Uiso 1 1 calc R . .
H19B H 0.7893 0.6129 -0.2800 0.105 Uiso 1 1 calc R . .
H19A H 0.8211 0.4820 -0.2878 0.105 Uiso 1 1 calc R . .
C26 C 0.1067(6) 0.5983(7) -0.0954(4) 0.055(2) Uani 1 1 d . . .
H20A H 0.1575 0.5702 -0.1179 0.066 Uiso 1 1 calc R . .
C23 C 0.3847(6) 0.7972(7) 0.0213(4) 0.049(2) Uani 1 1 d . . .
H21A H 0.4199 0.7284 0.0095 0.058 Uiso 1 1 calc R . .
C25 C 0.4027(6) 0.8973(7) -0.0205(4) 0.050(2) Uani 1 1 d . . .
H22C H 0.3775 0.8773 -0.0609 0.060 Uiso 1 1 calc R . .
H22B H 0.4695 0.9106 -0.0189 0.060 Uiso 1 1 calc R . .
H22A H 0.3724 0.9675 -0.0082 0.060 Uiso 1 1 calc R . .
C18 C 0.2829(6) 0.7653(7) 0.0151(4) 0.0465(19) Uani 1 1 d . . .
C20 C 0.1283(7) 0.7761(8) 0.0457(4) 0.055(2) Uani 1 1 d . . .
H24A H 0.0889 0.8026 0.0734 0.066 Uiso 1 1 calc R . .
C14 C 0.6955(6) 0.4948(9) -0.2550(4) 0.060(2) Uani 1 1 d . . .
H25A H 0.6677 0.5532 -0.2299 0.072 Uiso 1 1 calc R . .
C15 C 0.6959(12) 0.3805(14) -0.2228(7) 0.123(6) Uani 1 1 d . . .
H26C H 0.7359 0.3862 -0.1853 0.148 Uiso 1 1 calc R . .
H26B H 0.7193 0.3198 -0.2471 0.148 Uiso 1 1 calc R . .
H26A H 0.6326 0.3613 -0.2151 0.148 Uiso 1 1 calc R . .
C8 C 0.6035(7) 0.4218(7) -0.4138(4) 0.054(2) Uani 1 1 d . . .
H27A H 0.6254 0.3849 -0.4466 0.065 Uiso 1 1 calc R . .
C13 C 0.3884(7) 0.6957(8) -0.4004(5) 0.062(2) Uani 1 1 d . . .
H28C H 0.4066 0.6945 -0.4404 0.074 Uiso 1 1 calc R . .
H28B H 0.4340 0.7399 -0.3745 0.074 Uiso 1 1 calc R . .
H28A H 0.3273 0.7319 -0.4010 0.074 Uiso 1 1 calc R . .
C12 C 0.3142(7) 0.5007(8) -0.4164(4) 0.056(2) Uani 1 1 d . . .
H29C H 0.3326 0.4978 -0.4564 0.068 Uiso 1 1 calc R . .
H29B H 0.2529 0.5366 -0.4176 0.068 Uiso 1 1 calc R . .
H29A H 0.3118 0.4221 -0.4007 0.068 Uiso 1 1 calc R . .
C9 C 0.6619(7) 0.4329(8) -0.3620(4) 0.058(2) Uani 1 1 d . . .
H30A H 0.7231 0.4029 -0.3599 0.069 Uiso 1 1 calc R . .
C27 C 0.0380(8) 0.6694(10) -0.1369(5) 0.075(3) Uani 1 1 d . . .
H31C H 0.0123 0.6210 -0.1700 0.090 Uiso 1 1 calc R . .
H31B H 0.0701 0.7357 -0.1519 0.090 Uiso 1 1 calc R . .
H31A H -0.0123 0.6968 -0.1153 0.090 Uiso 1 1 calc R . .
C28 C 0.0523(10) 0.4945(10) -0.0767(7) 0.100(4) Uani 1 1 d . . .
H32C H 0.0259 0.4521 -0.1119 0.120 Uiso 1 1 calc R . .
H32B H 0.0022 0.5213 -0.0547 0.120 Uiso 1 1 calc R . .
H32A H 0.0938 0.4436 -0.0516 0.120 Uiso 1 1 calc R . .
C50 C 0.7258(7) 0.6399(8) -0.0753(5) 0.071(8) Uani 0.50 1 d PD A 3
C50A C 0.7507(13) 0.6356(16) 0.0121(7) 0.043(4) Uiso 0.50 1 d P B 4
N3 N 0.5225(4) 0.6951(5) -0.2593(3) 0.0399(15) Uani 1 1 d . . .
N1 N 0.4821(4) 0.7152(5) -0.2113(3) 0.0391(14) Uani 1 1 d . . .
N5 N 0.5073(4) 0.5843(5) -0.2696(3) 0.0348(13) Uani 1 1 d . . .
N2 N 0.4074(4) 0.5422(5) -0.0954(3) 0.0337(13) Uani 1 1 d . . .
N6 N 0.3042(4) 0.6509(5) -0.0712(3) 0.0364(14) Uani 1 1 d . . .
N4 N 0.3552(4) 0.5593(5) -0.0534(3) 0.0354(14) Uani 1 1 d . . .
O42 O 0.8095(4) 0.7448(6) 0.2308(3) 0.0676(19) Uani 1 1 d . . .
O43 O 0.6914(5) 0.6597(5) 0.2846(3) 0.0587(16) Uani 1 1 d . . .
O41 O 0.6867(5) 0.6244(7) 0.1796(3) 0.074(2) Uani 1 1 d . . .
O52 O 0.6700(5) 0.8441(4) -0.0624(3) 0.0685(19) Uani 1 1 d D . .
O51A O 0.747(2) 0.624(2) -0.038(3) 0.25(3) Uani 0.50 1 d P A 8
O51 O 0.6746(8) 0.7180(10) 0.0210(3) 0.062(3) Uani 0.50 1 d PD C 7
O53 O 0.5591(4) 0.6849(5) -0.0604(3) 0.071(2) Uani 1 1 d D . .
F41 F 0.6652(5) 0.9084(5) 0.2548(3) 0.0851(19) Uani 1 1 d . . .
F42 F 0.5561(4) 0.8005(7) 0.2123(3) 0.092(2) Uani 1 1 d . . .
F43 F 0.6580(5) 0.8742(7) 0.1620(3) 0.101(2) Uani 1 1 d . . .
F51 F 0.7169(4) 0.5267(4) -0.0647(3) 0.0674(15) Uani 1 1 d D . .
F52 F 0.8160(4) 0.6637(5) -0.0631(4) 0.098(2) Uani 1 1 d D . .
F53A F 0.6448(13) 0.7153(17) -0.1388(7) 0.123(7) Uani 0.50 1 d P D 6
F53 F 0.7101(9) 0.6525(9) -0.1347(4) 0.095(5) Uani 0.50 1 d PD E 5
S40 S 0.71676(17) 0.6989(2) 0.22851(10) 0.0590(7) Uani 1 1 d . . .
S50A S 0.6478(3) 0.7277(4) -0.0785(3) 0.0384(12) Uiso 0.40 1 d P F 2
S50 S 0.6460(2) 0.7340(3) -0.04348(19) 0.0484(9) Uani 0.60 1 d PD F 1

loop_
_atom_site_aniso_label
_atom_site_aniso_U_11
_atom_site_aniso_U_22
_atom_site_aniso_U_33
_atom_site_aniso_U_23
_atom_site_aniso_U_13
_atom_site_aniso_U_12
C40 0.066(6) 0.083(7) 0.055(6) 0.022(5) -0.010(5) -0.029(6)
C3 0.029(3) 0.033(4) 0.037(4) -0.004(3) 0.005(3) 0.001(3)
C4 0.027(3) 0.037(4) 0.031(3) -0.005(3) 0.007(3) 0.002(3)
C1 0.032(4) 0.032(4) 0.040(4) -0.002(3) 0.010(3) -0.001(3)
C29 0.074(6) 0.038(4) 0.067(6) -0.018(4) 0.038(5) -0.011(4)
C2 0.038(4) 0.032(4) 0.038(4) -0.001(3) 0.005(3) 0.007(3)
C30 0.043(4) 0.037(4) 0.046(4) 0.001(3) 0.010(3) 0.015(3)
C11 0.048(4) 0.039(4) 0.040(4) -0.003(3) 0.002(3) -0.010(3)
C7 0.068(6) 0.038(4) 0.040(4) 0.002(3) 0.016(4) -0.004(4)
C6 0.050(4) 0.027(3) 0.042(4) 0.000(3) 0.021(4) -0.005(3)
C17 0.050(4) 0.027(3) 0.044(4) 0.002(3) 0.021(3) 0.013(3)
C5 0.044(4) 0.032(4) 0.037(4) -0.005(3) 0.019(3) -0.005(3)
C22 0.047(5) 0.025(4) 0.067(5) 0.004(3) 0.020(4) 0.008(3)
C10 0.054(5) 0.043(4) 0.048(5) 0.001(4) 0.021(4) 0.004(4)
C21 0.047(5) 0.041(4) 0.076(6) 0.005(4) 0.028(4) 0.003(4)
C19 0.067(6) 0.048(5) 0.049(5) 0.002(4) 0.025(4) 0.019(4)
C24 0.076(7) 0.067(6) 0.060(6) -0.011(5) -0.010(5) 0.027(5)
C16 0.048(6) 0.098(9) 0.119(10) -0.012(8) 0.017(6) -0.001(6)
C26 0.049(5) 0.041(4) 0.078(6) -0.009(4) 0.022(5) 0.002(4)
C23 0.046(5) 0.040(4) 0.059(5) -0.009(4) 0.001(4) 0.016(4)
C25 0.037(4) 0.049(5) 0.065(5) -0.018(4) 0.011(4) -0.001(4)
C18 0.061(5) 0.038(4) 0.042(4) 0.001(3) 0.012(4) 0.012(4)
C20 0.066(6) 0.048(5) 0.059(5) 0.003(4) 0.039(5) 0.014(4)
C14 0.051(5) 0.070(6) 0.063(6) -0.002(5) 0.016(5) 0.018(5)
C15 0.123(12) 0.117(12) 0.114(11) 0.046(9) -0.051(10) -0.010(10)
C8 0.087(7) 0.038(4) 0.045(5) -0.001(3) 0.035(5) 0.006(4)
C13 0.062(6) 0.044(5) 0.078(6) 0.010(4) 0.000(5) -0.003(4)
C12 0.061(6) 0.056(5) 0.051(5) -0.004(4) 0.002(4) -0.011(4)
C9 0.065(6) 0.049(5) 0.065(6) 0.007(4) 0.039(5) 0.014(4)
C27 0.071(7) 0.070(7) 0.081(7) -0.023(6) 0.000(6) -0.001(6)
C28 0.114(10) 0.046(6) 0.143(12) 0.000(7) 0.032(9) -0.017(7)
C50 0.049(13) 0.033(11) 0.13(2) 0.000(12) 0.020(13) -0.014(9)
N3 0.038(3) 0.035(3) 0.049(4) -0.010(3) 0.017(3) -0.005(3)
N1 0.040(3) 0.035(3) 0.045(4) -0.011(3) 0.015(3) -0.008(3)
N5 0.034(3) 0.033(3) 0.040(3) -0.005(2) 0.015(3) -0.001(2)
N2 0.030(3) 0.031(3) 0.041(3) -0.002(3) 0.007(3) 0.008(2)
N6 0.037(3) 0.035(3) 0.040(3) 0.004(3) 0.011(3) 0.005(3)
N4 0.037(3) 0.029(3) 0.043(3) 0.005(2) 0.014(3) 0.014(3)
O42 0.054(4) 0.066(4) 0.080(5) 0.015(3) -0.005(3) -0.030(3)
O43 0.078(4) 0.050(3) 0.046(3) 0.004(3) -0.003(3) -0.026(3)
O41 0.083(5) 0.086(5) 0.052(4) -0.006(3) 0.006(3) -0.047(4)
O52 0.076(4) 0.041(3) 0.096(5) -0.009(3) 0.042(4) -0.013(3)
O51A 0.107(18) 0.081(17) 0.59(8) -0.09(3) 0.20(4) -0.023(14)
O51 0.075(8) 0.083(9) 0.026(5) -0.009(5) 0.003(5) -0.025(7)
O53 0.053(4) 0.044(3) 0.119(6) -0.012(4) 0.023(4) -0.007(3)
F41 0.096(5) 0.061(4) 0.095(5) 0.014(3) -0.006(4) -0.010(3)
F42 0.056(3) 0.135(6) 0.080(4) 0.021(4) -0.010(3) -0.020(4)
F43 0.087(5) 0.129(6) 0.082(4) 0.051(4) -0.008(4) -0.022(4)
F51 0.060(3) 0.046(3) 0.101(4) 0.011(3) 0.030(3) -0.002(2)
F52 0.041(3) 0.068(4) 0.188(8) 0.034(4) 0.022(4) 0.002(3)
F53A 0.143(15) 0.133(14) 0.083(10) -0.025(9) -0.031(10) 0.065(12)
F53 0.175(16) 0.065(8) 0.054(7) -0.006(6) 0.053(8) 0.016(9)
S40 0.0603(14) 0.0611(14) 0.0537(13) 0.0068(10) -0.0009(10) -0.0323(11)
S50 0.0342(17) 0.0428(19) 0.067(3) -0.0048(17) 0.0026(16) -0.0010(14)

loop_
_atom_type_symbol
_atom_type_description
_atom_type_scat_dispersion_real
_atom_type_scat_dispersion_imag
_atom_type_scat_source
C C 0.0181 0.0091 'International Tables Vol C Tables 4.2.6.8 and 6.1.1.4'
H H 0.0000 0.0000 'International Tables Vol C Tables 4.2.6.8 and 6.1.1.4'
N N 0.0311 0.0180 'International Tables Vol C Tables 4.2.6.8 and 6.1.1.4'
O O 0.0492 0.0322 'International Tables Vol C Tables 4.2.6.8 and 6.1.1.4'
F F 0.0727 0.0534 'International Tables Vol C Tables 4.2.6.8 and 6.1.1.4'
S S 0.3331 0.5567 'International Tables Vol C Tables 4.2.6.8 and 6.1.1.4'

loop_
_geom_angle_atom_site_label_1
_geom_angle_atom_site_label_2
_geom_angle_atom_site_label_3
_geom_angle
F41 C40 F43 106.6(9)
F41 C40 F42 107.5(10)
F43 C40 F42 106.4(8)
F41 C40 S40 113.2(7)
F43 C40 S40 111.9(9)
F42 C40 S40 110.8(7)
C1 C3 N1 105.6(6)
C1 C3 C4 131.3(6)
N1 C3 C4 123.0(6)
N2 C4 C2 106.2(6)
N2 C4 C3 123.2(6)
C2 C4 C3 130.6(7)
N5 C1 C3 105.1(6)
N5 C1 H5A 127.5
C3 C1 H5A 127.5
N1 C29 H6C 109.5
N1 C29 H6B 109.5
H6C C29 H6B 109.5
N1 C29 H6A 109.5
H6C C29 H6A 109.5
H6B C29 H6A 109.5
C4 C2 N6 104.6(6)
C4 C2 H7A 127.7
N6 C2 H7A 127.7
N2 C30 H8C 109.5
N2 C30 H8B 109.5
H8C C30 H8B 109.5
N2 C30 H8A 109.5
H8C C30 H8A 109.5
H8B C30 H8A 109.5
C12 C11 C6 112.6(7)
C12 C11 C13 110.6(7)
C6 C11 C13 108.8(7)
C12 C11 H9A 108.2
C6 C11 H9A 108.2
C13 C11 H9A 108.2
C8 C7 C6 121.0(8)
C8 C7 H10A 119.5
C6 C7 H10A 119.5
C7 C6 C5 116.1(7)
C7 C6 C11 122.4(8)
C5 C6 C11 121.5(6)
C22 C17 C18 126.0(7)
C22 C17 N6 117.1(7)
C18 C17 N6 116.8(7)
C6 C5 C10 125.0(7)
C6 C5 N5 117.8(6)
C10 C5 N5 117.2(7)
C17 C22 C21 114.6(8)
C17 C22 C26 125.0(7)
C21 C22 C26 120.4(8)
C9 C10 C5 115.3(8)
C9 C10 C14 121.0(8)
C5 C10 C14 123.6(7)
C20 C21 C22 121.2(8)
C20 C21 H16A 119.4
C22 C21 H16A 119.4
C20 C19 C18 121.7(9)
C20 C19 H17A 119.2
C18 C19 H17A 119.2
C23 C24 H18C 109.5
C23 C24 H18B 109.5
H18C C24 H18B 109.5
C23 C24 H18A 109.5
H18C C24 H18A 109.5
H18B C24 H18A 109.5
C14 C16 H19C 109.5
C14 C16 H19B 109.5
H19C C16 H19B 109.5
C14 C16 H19A 109.5
H19C C16 H19A 109.5
H19B C16 H19A 109.5
C22 C26 C28 112.4(9)
C22 C26 C27 111.8(7)
C28 C26 C27 105.8(9)
C22 C26 H20A 108.9
C28 C26 H20A 108.9
C27 C26 H20A 108.9
C18 C23 C24 113.1(8)
C18 C23 C25 111.0(7)
C24 C23 C25 109.4(8)
C18 C23 H21A 107.7
C24 C23 H21A 107.7
C25 C23 H21A 107.7
C23 C25 H22C 109.5
C23 C25 H22B 109.5
H22C C25 H22B 109.5
C23 C25 H22A 109.5
H22C C25 H22A 109.5
H22B C25 H22A 109.5
C19 C18 C17 115.0(8)
C19 C18 C23 123.4(8)
C17 C18 C23 121.6(7)
C21 C20 C19 121.5(8)
C21 C20 H24A 119.3
C19 C20 H24A 119.3
C16 C14 C15 112.1(10)
C16 C14 C10 113.4(9)
C15 C14 C10 109.9(9)
C16 C14 H25A 107.0
C15 C14 H25A 107.0
C10 C14 H25A 107.0
C14 C15 H26C 109.5
C14 C15 H26B 109.5
H26C C15 H26B 109.5
C14 C15 H26A 109.5
H26C C15 H26A 109.5
H26B C15 H26A 109.5
C7 C8 C9 121.6(8)
C7 C8 H27A 119.2
C9 C8 H27A 119.2
C11 C13 H28C 109.5
C11 C13 H28B 109.5
H28C C13 H28B 109.5
C11 C13 H28A 109.5
H28C C13 H28A 109.5
H28B C13 H28A 109.5
C11 C12 H29C 109.5
C11 C12 H29B 109.5
H29C C12 H29B 109.5
C11 C12 H29A 109.5
H29C C12 H29A 109.5
H29B C12 H29A 109.5
C8 C9 C10 121.0(9)
C8 C9 H30A 119.5
C10 C9 H30A 119.5
C26 C27 H31C 109.5
C26 C27 H31B 109.5
H31C C27 H31B 109.5
C26 C27 H31A 109.5
H31C C27 H31A 109.5
H31B C27 H31A 109.5
C26 C28 H32C 109.5
C26 C28 H32B 109.5
H32C C28 H32B 109.5
C26 C28 H32A 109.5
H32C C28 H32A 109.5
H32B C28 H32A 109.5
F52 C50 F51 106.0(7)
N5 N3 N1 103.8(6)
N3 N1 C3 112.1(6)
N3 N1 C29 118.9(6)
C3 N1 C29 128.9(6)
N3 N5 C1 113.4(6)
N3 N5 C5 120.2(6)
C1 N5 C5 126.4(6)
N4 N2 C4 112.8(5)
N4 N2 C30 116.8(6)
C4 N2 C30 130.4(6)
N4 N6 C2 112.1(6)
N4 N6 C17 118.5(6)
C2 N6 C17 129.3(6)
N2 N4 N6 104.3(5)
S50 O52 S50A 33.1(2)
F52 O51A F51 109(3)
S50 O53 S50A 32.3(2)
O51A F51 C50 39(3)
O51A F52 C50 40(3)
O41 S40 O42 116.6(5)
O41 S40 O43 114.4(4)
O42 S40 O43 114.6(4)
O41 S40 C40 103.6(5)
O42 S40 C40 102.2(4)
O43 S40 C40 102.8(5)
O52 S50A O53 115.0(5)
O53 S50 O52 122.2(5)

loop_
_geom_bond_atom_site_label_1
_geom_bond_atom_site_label_2
_geom_bond_distance
C40 F41 1.333(13)
C40 F43 1.342(11)
C40 F42 1.344(11)
C40 S40 1.801(12)
C3 C1 1.359(10)
C3 N1 1.364(9)
C3 C4 1.459(10)
C4 N2 1.351(9)
C4 C2 1.359(10)
C1 N5 1.347(9)
C1 H5A 0.9500
C29 N1 1.475(10)
C29 H6C 0.9800
C29 H6B 0.9800
C29 H6A 0.9800
C2 N6 1.367(9)
C2 H7A 0.9500
C30 N2 1.481(9)
C30 H8C 0.9800
C30 H8B 0.9800
C30 H8A 0.9800
C11 C12 1.512(11)
C11 C6 1.522(11)
C11 C13 1.540(11)
C11 H9A 1.0000
C7 C8 1.358(13)
C7 C6 1.393(11)
C7 H10A 0.9500
C6 C5 1.394(11)
C17 C22 1.400(12)
C17 C18 1.404(12)
C17 N6 1.440(9)
C5 C10 1.398(12)
C5 N5 1.461(9)
C22 C21 1.431(11)
C22 C26 1.506(13)
C10 C9 1.397(12)
C10 C14 1.519(13)
C21 C20 1.363(14)
C21 H16A 0.9500
C19 C20 1.379(14)
C19 C18 1.404(11)
C19 H17A 0.9500
C24 C23 1.520(13)
C24 H18C 0.9800
C24 H18B 0.9800
C24 H18A 0.9800
C16 C14 1.510(14)
C16 H19C 0.9800
C16 H19B 0.9800
C16 H19A 0.9800
C26 C28 1.526(14)
C26 C27 1.534(15)
C26 H20A 1.0000
C23 C18 1.516(12)
C23 C25 1.542(13)
C23 H21A 1.0000
C25 H22C 0.9800
C25 H22B 0.9800
C25 H22A 0.9800
C20 H24A 0.9500
C14 C15 1.514(17)
C14 H25A 1.0000
C15 H26C 0.9800
C15 H26B 0.9800
C15 H26A 0.9800
C8 C9 1.378(14)
C8 H27A 0.9500
C13 H28C 0.9800
C13 H28B 0.9800
C13 H28A 0.9800
C12 H29C 0.9800
C12 H29B 0.9800
C12 H29A 0.9800
C9 H30A 0.9500
C27 H31C 0.9800
C27 H31B 0.9800
C27 H31A 0.9800
C28 H32C 0.9800
C28 H32B 0.9800
C28 H32A 0.9800
C50 F52 1.337(9)
C50 F51 1.341(9)
N3 N5 1.319(8)
N3 N1 1.321(8)
N2 N4 1.304(8)
N6 N4 1.331(8)
O42 S40 1.444(6)
O43 S40 1.445(6)
O41 S40 1.439(7)
O52 S50 1.403(5)
O52 S50A 1.424(8)
O51A F52 1.29(3)
O51A F51 1.33(3)
O53 S50 1.398(6)
O53 S50A 1.483(8)
